data_1575412
loop_
_publ_author_name
'Dhara, Barun'
'Bulgarevich, Kirill'
'Takimiya, Kazuo'

_publ_section_title
;
 Radical cation salts of
 dinaphtho[2,3-b:2&#x2032;,3&#x2032;-f]thieno[3,2-b]thiophene:
 characteristic crystal structures and properties
;
_journal_issue 38
_journal_name_full CrystEngComm
_journal_page_first 6333
_journal_page_last 6340
_journal_paper_doi 10.1039/D5CE00680E
_journal_volume 27
_journal_year 2025
_chemical_formula_moiety 'C22 H12 S2, 0.8(F6 P), 0.4(C6 H4 Cl2)'
_chemical_formula_sum 'C24.4 H13.6 Cl0.8 F4.8 P0.79 S2'
_chemical_formula_weight 514.84
_space_group_crystal_system triclinic
_space_group_IT_number 2
_space_group_name_Hall '-P 1'
_space_group_name_H-M_alt 'P -1'
_atom_sites_solution_hydrogens geom
_audit_creation_date 2025-02-17
_audit_creation_method
;
Olex2 1.5-ac7-012
(compiled 2024.11.06 svn.r97f918c9 for Rigaku Oxford Diffraction, GUI svn.r7082)
;
_audit_update_record
;
2025-07-06 deposited with the CCDC.	2025-08-13 downloaded from the CCDC.
;
_cell_angle_alpha 71.394(2)
_cell_angle_beta 86.0120(10)
_cell_angle_gamma 79.4590(10)
_cell_formula_units_Z 5
_cell_length_a 13.7540(2)
_cell_length_b 13.8852(2)
_cell_length_c 14.6689(3)
_cell_measurement_reflns_used 15027
_cell_measurement_temperature 200
_cell_measurement_theta_max 74.9710
_cell_measurement_theta_min 3.2740
_cell_volume 2610.01(8)
_computing_cell_refinement 'CrysAlisPro 1.171.43.143a (Rigaku OD, 2024)'
_computing_data_collection 'CrysAlisPro system (CCD 43.143a 64-bit (release 25-10-2024))'
_computing_data_reduction 'CrysAlisPro 1.171.43.143a (Rigaku OD, 2024)'
_computing_molecular_graphics 'Olex2 1.5-ac7-012 (Dolomanov et al., 2009)'
_computing_publication_material 'Olex2 1.5-ac7-012 (Dolomanov et al., 2009)'
_computing_structure_refinement 'SHELXL 2018/3 (Sheldrick, 2015)'
_computing_structure_solution 'SHELXT  (Sheldrick, 2015)'
_diffrn_ambient_temperature 200.00
_diffrn_detector_area_resol_mean 10.0000
_diffrn_detector_type HyPix
_diffrn_measured_fraction_theta_full 0.993
_diffrn_measured_fraction_theta_max 0.940
_diffrn_measurement_details
;
List of Runs (angles in degrees, time in seconds):

  # Type    Start    End  Width  t~exp~   \w     \q     \k     \f   Frames
#--------------------------------------------------------------------------
  1  \w    -96.00 -26.00   0.50    0.28    --  -48.04 131.00  33.00  140
  2  \w   -101.00 -30.00   0.50    0.28    --  -48.04 138.00-151.00  142
  3  \w   -119.00 -73.00   0.50    0.28    --  -48.04-138.00 146.00   92
  4  \w     68.00 119.00   0.50    0.28    --   48.04 138.00-151.00  102
  5  \w     21.00  96.00   0.50    0.28    --   48.04-131.00 -38.00  150
  6  \w     72.00 118.00   0.50    0.28    --   48.04 131.00  33.00   92
  7  \w     24.00 101.00   0.50    0.28    --   48.04-138.00 146.00  154
  8  \w   -169.00 -73.00   0.50    1.12    --  -97.00-138.00 146.00  192
  9  \w   -121.00 -30.00   0.50    1.12    --  -97.00 138.00-151.00  182
 10  \w   -167.00 -78.00   0.50    1.12    --  -97.00-131.00 -38.00  178
 11  \w   -116.00 -27.00   0.50    1.12    --  -97.00 131.00  33.00  178
 12  \w     68.00 174.00   0.50    1.12    --  104.77 138.00-151.00  212
 13  \w     35.00 116.00   0.50    1.12    --  104.77-131.00 -38.00  162
 14  \w     33.00 121.00   0.50    1.12    --  104.77-138.00 146.00  176
 15  \w     72.00 175.00   0.50    1.12    --  104.77 131.00  33.00  206
 16  \w    -24.00  24.00   0.50    0.28    --   48.04 -19.00  30.00   96
 17  \w    -24.00  24.00   0.50    0.28    --   48.04 -19.00-150.00   96
 18  \w    -24.00  24.00   0.50    0.28    --   48.04 -19.00 120.00   96
 19  \w    -24.00  24.00   0.50    0.28    --   48.04 -19.00-120.00   96
 20  \w    -24.00  24.00   0.50    0.28    --   48.04 -19.00 -60.00   96
 21  \w    -23.00  40.00   0.50    0.28    --   48.04 -37.00-180.00  126
 22  \w    -68.00 -25.00   0.50    1.12    --  -97.00  57.00  60.00   86
 23  \w   -169.00 -89.00   0.50    1.12    --  -97.00 -37.00 -30.00  160
 24  \w   -166.00 -82.00   0.50    1.12    --  -97.00-125.00 120.00  168
 25  \w   -169.00 -76.00   0.50    1.12    --  -97.00 -77.00  60.00  186
 26  \w   -169.00 -89.00   0.50    1.12    --  -97.00 -37.00 -30.00  160
 27  \w    -68.00 -25.00   0.50    1.12    --  -97.00  57.00   0.00   86
 28  \w    -68.00 -25.00   0.50    1.12    --  -97.00  57.00-120.00   86
 29  \w   -169.00 -87.00   0.50    1.12    --  -97.00 -49.00 163.51  164
 30  \w    -68.00 -25.00   0.50    1.12    --  -97.00  57.00-180.00   86
 31  \w   -170.00 -89.00   0.50    1.12    --  -97.00 -19.00   0.00  162
 32  \w   -111.00 -28.00   0.50    1.12    --  -97.00 125.00 -30.00  166
 33  \w   -111.00 -28.00   0.50    1.12    --  -97.00 125.00-180.00  166
 34  \w   -111.00 -28.00   0.50    1.12    --  -97.00 125.00-180.00  166
 35  \w   -169.00-140.00   0.50    1.12    --  -97.00 -49.00 163.51   58
 36  \w    -60.00 -27.00   0.50    1.12    --  -97.00  57.00-150.00   66
 37  \w    100.00 136.00   0.50    1.12    --  104.77  37.00 150.00   72
 38  \w     60.00  86.00   0.50    1.12    --  104.77 -99.00   0.00   52
 39  \w     34.00  64.00   0.50    1.12    --  104.77 -57.00 -90.00   60
 40  \w     34.00  63.00   0.50    1.12    --  104.77 -57.00   0.00   58
 41  \w     35.00 106.00   0.50    1.12    --  104.77 -99.00 -60.00  142
 42  \w     35.00 107.00   0.50    1.12    --  104.77-104.00 127.34  144
 43  \w     33.00  58.00   0.50    1.12    --  104.77 -57.00  90.00   50
 44  \w     99.00 174.00   0.50    1.12    --  104.77  19.00  90.00  150
 45  \w     46.00  99.00   0.50    1.12    --  104.77 -99.00 150.00  106
 46  \w     61.00 106.00   0.50    1.12    --  104.77 -99.00  30.00   90
 47  \w    150.00 175.00   0.50    1.12    --  104.77  37.00 150.00   50
 48  \w     56.00  83.00   0.50    1.12    --  104.77 -77.00 -60.00   54
;
_diffrn_measurement_device 'four-circle diffractometer'
_diffrn_measurement_device_type 'ROD, Synergy Custom DW system, HyPix'
_diffrn_measurement_method '\w scans'
_diffrn_radiation_type CuK\a
_diffrn_radiation_wavelength 1.54184
_diffrn_reflns_av_R_equivalents 0.0944
_diffrn_reflns_av_unetI/netI 0.0520
_diffrn_reflns_Laue_measured_fraction_full 0.993
_diffrn_reflns_Laue_measured_fraction_max 0.940
_diffrn_reflns_limit_h_max 17
_diffrn_reflns_limit_h_min -17
_diffrn_reflns_limit_k_max 16
_diffrn_reflns_limit_k_min -17
_diffrn_reflns_limit_l_max 18
_diffrn_reflns_limit_l_min -18
_diffrn_reflns_number 60064
_diffrn_reflns_point_group_measured_fraction_full 0.993
_diffrn_reflns_point_group_measured_fraction_max 0.940
_diffrn_reflns_theta_full 67.684
_diffrn_reflns_theta_max 77.600
_diffrn_reflns_theta_min 3.269
_exptl_absorpt_coefficient_mu 4.326
_exptl_absorpt_correction_T_max 1.00000
_exptl_absorpt_correction_T_min 0.89363
_exptl_absorpt_correction_type multi-scan
_exptl_absorpt_process_details
;
CrysAlisPro 1.171.43.143a (Rigaku Oxford Diffraction, 2024)
Empirical absorption correction using spherical harmonics,
implemented in SCALE3 ABSPACK scaling algorithm.
;
_exptl_crystal_colour black
_exptl_crystal_colour_primary black
_exptl_crystal_density_diffrn 1.638
_exptl_crystal_description plate
_exptl_crystal_F_000 1303
_refine_diff_density_max 0.999
_refine_diff_density_min -0.697
_refine_diff_density_rms 0.106
_refine_ls_extinction_method none
_refine_ls_goodness_of_fit_ref 1.057
_refine_ls_hydrogen_treatment constr
_refine_ls_matrix_type full
_refine_ls_number_parameters 847
_refine_ls_number_reflns 10445
_refine_ls_number_restraints 578
_refine_ls_restrained_S_all 1.028
_refine_ls_R_factor_all 0.1079
_refine_ls_R_factor_gt 0.0837
_refine_ls_shift/su_max 0.000
_refine_ls_shift/su_mean 0.000
_refine_ls_structure_factor_coef Fsqd
_refine_ls_weighting_details 'w=1/[\s^2^(Fo^2^)+(0.1606P)^2^+2.0393P] where P=(Fo^2^+2Fc^2^)/3'
_refine_ls_weighting_scheme calc
_refine_ls_wR_factor_gt 0.2374
_refine_ls_wR_factor_ref 0.2592
_reflns_Friedel_coverage 0.000
_reflns_number_gt 7320
_reflns_number_total 10445
_reflns_threshold_expression 'I > 2\s(I)'
_twin_special_details
;
Component 2 rotated by 179.9419\% 
around [0.67 -0.71 -0.23] (reciprocal) or [0.70 -0.72 -0.00] (direct)
;
_cod_data_source_file d5ce00680e2.cif
_cod_data_source_block dntt-pf6-odcb-bb-200K
_cod_depositor_comments 'Adding full bibliography for 1575411--1575428.cif.'
_cod_original_formula_sum 'C24.40 H13.60 Cl0.80 F4.80 P0.79 S2'
_cod_database_code 1575412
_shelx_shelxl_version_number 2018/3
_chemical_oxdiff_formula 'C H S P F Cl'
_shelx_space_group_comment
;
The symmetry employed for this shelxl refinement is uniquely defined
by the following loop, which should always be used as a source of
symmetry information in preference to the above space-group names.
They are only intended as comments.
;
_olex2_refinement_description
;
1. Fixed Uiso
 At 1.2 times of:
  All C(H) groups
2. Restrained distances
 S49-C60 \\sim S49A-C60A
 with sigma of 0.02
 C59-C60 \\sim C59A-C60A
 with sigma of 0.02
 C59-C50 \\sim C59A-C50A
 with sigma of 0.02
 C59-C58 \\sim C59A-C58A
 with sigma of 0.02
 C52-C57 \\sim C52A-C57A
 with sigma of 0.02
 C52-C51 \\sim C52A-C51A
 with sigma of 0.02
 C52-C53 \\sim C52A-C53A
 with sigma of 0.02
 C57-C58 \\sim C57A-C58A
 with sigma of 0.02
 C57-C56 \\sim C57A-C56A
 with sigma of 0.02
 C50-C51 \\sim C50A-C51A
 with sigma of 0.02
 C55-C56 \\sim C55A-C56A
 with sigma of 0.02
 C55-C54 \\sim C55A-C54A
 with sigma of 0.02
 C54-C53 \\sim C54A-C53A
 with sigma of 0.02
 S49-C59 \\sim S49A-C59A
 with sigma of 0.04
 C59-C57 \\sim C59A-C57A
 with sigma of 0.04
 C59-C51 \\sim C59A-C51A
 with sigma of 0.04
 C60-C50 \\sim C60A-C50A
 with sigma of 0.04
 C60-C58 \\sim C60A-C58A
 with sigma of 0.04
 C52-C50 \\sim C52A-C50A
 with sigma of 0.04
 C52-C58 \\sim C52A-C58A
 with sigma of 0.04
 C52-C56 \\sim C52A-C56A
 with sigma of 0.04
 C52-C54 \\sim C52A-C54A
 with sigma of 0.04
 C57-C55 \\sim C57A-C55A
 with sigma of 0.04
 C57-C51 \\sim C57A-C51A
 with sigma of 0.04
 C57-C53 \\sim C57A-C53A
 with sigma of 0.04
 C50-C58 \\sim C50A-C58A
 with sigma of 0.04
 C58-C56 \\sim C58A-C56A
 with sigma of 0.04
 C55-C53 \\sim C55A-C53A
 with sigma of 0.04
 C56-C54 \\sim C56A-C54A
 with sigma of 0.04
 C51-C53 \\sim C51A-C53A
 with sigma of 0.04
3. Uiso/Uaniso restraints and constraints
S49A \\sim C60A \\sim C59A \\sim C50A \\sim C58A \\sim C51A \\sim C57A \\sim
C52A \\sim C56A \\sim C53A \\sim C55A \\sim C54A \\sim S49 \\sim C60 \\sim C59
\\sim C50 \\sim C58 \\sim C51 \\sim C57 \\sim C52 \\sim C56 \\sim C53 \\sim C55
\\sim C54: within 2A with sigma of 0.04 and sigma for terminal atoms of 0.08
within 2A
4. Rigid body (RIGU) restrains
 S49, C60, C59, C50, C58, C51, C57, C52, C56, C53, C55, C54, S49A, C60A, C59A,
 C50A, C58A, C51A, C57A, C52A, C56A, C53A, C55A, C54A
 with sigma for 1-2 distances of 0.004 and sigma for 1-3 distances of 0.004
5. Others
 Fixed Sof: S49(0.9) C59(0.9) C60(0.9) C52(0.9) C57(0.9) C50(0.9) C58(0.9)
 H58(0.9) C55(0.9) H55(0.9) C56(0.9) H56(0.9) C54(0.9) H54(0.9) C51(0.9)
 H51(0.9) C53(0.9) H53(0.9) S49A(0.1) C60A(0.1) C59A(0.1) C50A(0.1) C58A(0.1)
 H58A(0.1) C51A(0.1) H51A(0.1) C57A(0.1) C52A(0.1) C56A(0.1) H56A(0.1)
 C53A(0.1) H53A(0.1) C55A(0.1) H55A(0.1) C54A(0.1) H54A(0.1)
6.a Aromatic/amide H refined with riding coordinates:
 C39(H39), C35(H35), C15(H15), C18(H18), C4(H4), C11(H11), C17(H17), C28(H28),
 C42(H42), C22(H22), C46(H46), C41(H41), C19(H19), C43(H43), C20(H20), C58(H58),
  C31(H31), C30(H30), C55(H55), C56(H56), C54(H54), C32(H32), C9(H9), C44(H44),
 C6(H6), C51(H51), C53(H53), C33(H33), C76(H76), C7(H7), C8(H8), C79(H79),
 C78(H78), C77(H77), C58A(H58A), C51A(H51A), C56A(H56A), C53A(H53A), C55A(H55A),
  C54A(H54A)
;
_olex2_submission_special_instructions 'No special instructions were received'
_oxdiff_exptl_absorpt_empirical_details
;
Empirical correction (ABSPACK) includes:
- Absorption correction using spherical harmonics
- Frame scaling
;
_oxdiff_exptl_absorpt_empirical_full_max 1.322
_oxdiff_exptl_absorpt_empirical_full_min 0.828
_oxdiff_twin_integration_method simultaneous
_oxdiff_twin_items 2

loop_
_space_group_symop_operation_xyz
'x, y, z'
'-x, -y, -z'

loop_
_atom_site_label
_atom_site_type_symbol
_atom_site_fract_x
_atom_site_fract_y
_atom_site_fract_z
_atom_site_U_iso_or_equiv
_atom_site_adp_type
_atom_site_occupancy
_atom_site_site_symmetry_order
_atom_site_calc_flag
_atom_site_refinement_flags_posn
_atom_site_refinement_flags_adp
_atom_site_refinement_flags_occupancy
_atom_site_disorder_assembly
_atom_site_disorder_group
S13 S 0.09563(7) 0.24532(8) -0.03793(8) 0.0378(3) Uani 1 1 d . . . . .
S37 S 0.50870(7) 0.15768(7) 0.03041(7) 0.0368(2) Uani 1 1 d . . . . .
S48 S 0.26014(7) 0.02104(8) 0.03986(8) 0.0388(3) Uani 1 1 d . . . . .
S24 S 0.34064(7) 0.38956(8) -0.05973(8) 0.0392(3) Uani 1 1 d . . . . .
S49 S -0.12158(9) 0.42440(9) 0.01141(11) 0.0390(3) Uani 0.9 1 d D U P A 1
P61 P 0.45527(10) 0.70955(10) -0.26389(9) 0.0523(3) Uani 1 1 d . . . . .
P68 P 0.08372(10) 0.07599(11) -0.25970(10) 0.0558(3) Uani 1 1 d . . . . .
Cl81 Cl -0.19859(16) 0.35420(16) -0.27069(12) 0.0935(6) Uani 1 1 d . . . . .
Cl82 Cl -0.37237(19) 0.44547(17) -0.1487(2) 0.1324(11) Uani 1 1 d . . . . .
F65 F 0.4070(3) 0.6231(3) -0.1868(3) 0.0912(12) Uani 1 1 d . . . . .
F72 F 0.0058(3) 0.0242(3) -0.1822(3) 0.0898(12) Uani 1 1 d . . . . .
F63 F 0.5027(4) 0.7967(3) -0.3412(3) 0.1017(15) Uani 1 1 d . . . . .
F70 F 0.1594(3) 0.1309(4) -0.3341(3) 0.1097(16) Uani 1 1 d . . . . .
C27 C 0.4019(3) 0.1208(3) -0.0958(3) 0.0364(8) Uani 1 1 d . . . . .
C36 C 0.4869(3) 0.1628(3) -0.0883(3) 0.0361(8) Uani 1 1 d . . . . .
C38 C 0.3674(3) 0.0581(3) 0.1649(3) 0.0360(8) Uani 1 1 d . . . . .
C3 C 0.2047(3) 0.2875(3) 0.0817(3) 0.0380(9) Uani 1 1 d . . . . .
C2 C 0.2454(3) 0.3237(3) -0.0129(3) 0.0365(8) Uani 1 1 d . . . . .
C23 C 0.3144(3) 0.3930(3) -0.1778(3) 0.0371(9) Uani 1 1 d . . . . .
C16 C 0.2506(3) 0.3858(3) -0.3512(3) 0.0386(9) Uani 1 1 d . . . . .
C47 C 0.2832(3) 0.0140(3) 0.1591(3) 0.0388(9) Uani 1 1 d . . . . .
C14 C 0.2320(3) 0.3448(3) -0.1787(3) 0.0362(8) Uani 1 1 d . . . . .
C1 C 0.1928(3) 0.3065(3) -0.0836(3) 0.0349(8) Uani 1 1 d . . . . .
C26 C 0.3582(3) 0.0837(3) -0.0023(3) 0.0372(9) Uani 1 1 d . . . . .
C12 C 0.1204(3) 0.2434(3) 0.0794(3) 0.0390(9) Uani 1 1 d . . . . .
C21 C 0.3320(3) 0.4347(3) -0.3486(3) 0.0386(9) Uani 1 1 d . . . . .
C25 C 0.4090(3) 0.0972(3) 0.0712(3) 0.0351(8) Uani 1 1 d . . . . .
C39 C 0.3969(3) 0.0574(3) 0.2538(3) 0.0377(9) Uani 1 1 d . . . . .
H39 H 0.452888 0.086742 0.258070 0.045 Uiso 1 1 calc R U . . .
C35 C 0.5436(3) 0.2036(3) -0.1675(3) 0.0403(9) Uani 1 1 d . . . . .
H35 H 0.600220 0.231121 -0.161220 0.048 Uiso 1 1 calc R U . . .
C40 C 0.3435(3) 0.0129(3) 0.3375(3) 0.0394(9) Uani 1 1 d . . . . .
C15 C 0.2008(3) 0.3406(3) -0.2651(3) 0.0376(9) Uani 1 1 d . . . . .
H15 H 0.146432 0.307645 -0.266207 0.045 Uiso 1 1 calc R U . . .
C18 C 0.2696(4) 0.4282(4) -0.5238(3) 0.0493(11) Uani 1 1 d . . . . .
H18 H 0.249234 0.425976 -0.583511 0.059 Uiso 1 1 calc R U . . .
C34 C 0.5154(3) 0.2036(3) -0.2592(3) 0.0409(9) Uani 1 1 d . . . . .
C4 C 0.2360(3) 0.2894(3) 0.1695(3) 0.0405(9) Uani 1 1 d . . . . .
H4 H 0.292577 0.318686 0.172003 0.049 Uiso 1 1 calc R U . . .
C10 C 0.0980(3) 0.2045(3) 0.2494(3) 0.0437(10) Uani 1 1 d . . . . .
C11 C 0.0666(3) 0.2028(3) 0.1600(3) 0.0416(9) Uani 1 1 d . . . . .
H11 H 0.009826 0.174204 0.156238 0.050 Uiso 1 1 calc R U . . .
C17 C 0.2210(3) 0.3833(3) -0.4412(3) 0.0442(10) Uani 1 1 d . . . . .
H17 H 0.167113 0.350296 -0.443934 0.053 Uiso 1 1 calc R U . . .
C28 C 0.3740(3) 0.1196(3) -0.1844(3) 0.0393(9) Uani 1 1 d . . . . .
H28 H 0.317696 0.090861 -0.189236 0.047 Uiso 1 1 calc R U . . .
C42 C 0.3188(4) -0.0330(4) 0.5104(4) 0.0539(12) Uani 1 1 d . . . . .
H42 H 0.338715 -0.034673 0.571722 0.065 Uiso 1 1 calc R U . . .
C22 C 0.3646(3) 0.4367(3) -0.2589(3) 0.0396(9) Uani 1 1 d . . . . .
H22 H 0.420007 0.467705 -0.256137 0.048 Uiso 1 1 calc R U . . .
C46 C 0.2282(3) -0.0282(3) 0.2378(3) 0.0415(9) Uani 1 1 d . . . . .
H46 H 0.171500 -0.055804 0.231858 0.050 Uiso 1 1 calc R U . . .
C29 C 0.4300(3) 0.1617(3) -0.2673(3) 0.0410(9) Uani 1 1 d . . . . .
C5 C 0.1830(4) 0.2476(3) 0.2543(3) 0.0449(10) Uani 1 1 d . . . . .
C45 C 0.2586(3) -0.0296(3) 0.3296(3) 0.0418(9) Uani 1 1 d . . . . .
F69 F 0.1466(4) 0.0726(6) -0.1742(3) 0.149(3) Uani 1 1 d . . . . .
C59 C 0.0146(4) 0.5281(4) -0.1300(4) 0.0376(10) Uani 0.9 1 d D U P A 1
C60 C -0.0247(3) 0.4904(3) -0.0347(4) 0.0344(9) Uani 0.9 1 d D U P A 1
C52 C 0.1182(5) 0.6172(7) -0.2999(4) 0.0408(12) Uani 0.9 1 d D U P A 1
F62 F 0.5295(4) 0.7012(5) -0.1837(4) 0.1253(19) Uani 1 1 d . . . . .
C41 C 0.3719(4) 0.0104(3) 0.4294(3) 0.0488(11) Uani 1 1 d . . . . .
H41 H 0.428076 0.038882 0.435076 0.059 Uiso 1 1 calc R U . . .
C57 C 0.0352(7) 0.5691(7) -0.3025(5) 0.0409(12) Uani 0.9 1 d D U P A 1
C19 C 0.3488(4) 0.4773(4) -0.5216(3) 0.0493(11) Uani 1 1 d . . . . .
H19 H 0.381439 0.508587 -0.579916 0.059 Uiso 1 1 calc R U . . .
C50 C 0.0974(3) 0.5774(3) -0.1279(4) 0.0364(9) Uani 0.9 1 d D U P A 1
C43 C 0.2360(4) -0.0744(4) 0.5027(4) 0.0576(13) Uani 1 1 d . . . . .
H43 H 0.199871 -0.103997 0.559189 0.069 Uiso 1 1 calc R U . . .
C20 C 0.3802(3) 0.4811(3) -0.4359(3) 0.0445(10) Uani 1 1 d . . . . .
H20 H 0.434315 0.514725 -0.435315 0.053 Uiso 1 1 calc R U . . .
C58 C -0.0154(4) 0.5239(4) -0.2162(4) 0.0402(10) Uani 0.9 1 d D U P A 1
H58 H -0.069650 0.490870 -0.217786 0.048 Uiso 0.9 1 calc R U P A 1
C31 C 0.4579(4) 0.2068(4) -0.4389(4) 0.0549(13) Uani 1 1 d . . . . .
H31 H 0.438594 0.208662 -0.500419 0.066 Uiso 1 1 calc R U . . .
C30 C 0.4037(4) 0.1644(4) -0.3597(4) 0.0499(11) Uani 1 1 d . . . . .
H30 H 0.347678 0.136360 -0.366564 0.060 Uiso 1 1 calc R U . . .
C55 C 0.0535(6) 0.6148(7) -0.4762(5) 0.0527(16) Uani 0.9 1 d D U P A 1
H55 H 0.032212 0.614484 -0.536314 0.063 Uiso 0.9 1 calc R U P A 1
C56 C 0.0047(6) 0.5695(8) -0.3932(5) 0.0487(14) Uani 0.9 1 d D U P A 1
H56 H -0.050179 0.538020 -0.396424 0.058 Uiso 0.9 1 calc R U P A 1
C54 C 0.1348(5) 0.6618(7) -0.4727(5) 0.0525(17) Uani 0.9 1 d D U P A 1
H54 H 0.167668 0.693505 -0.530701 0.063 Uiso 0.9 1 calc R U P A 1
C32 C 0.5414(4) 0.2475(4) -0.4310(4) 0.0546(13) Uani 1 1 d . . . . .
H32 H 0.578460 0.276303 -0.487053 0.066 Uiso 1 1 calc R U . . .
F67 F 0.5188(5) 0.6267(4) -0.3005(4) 0.148(3) Uani 1 1 d . . . . .
C9 C 0.0460(4) 0.1618(4) 0.3364(4) 0.0529(12) Uani 1 1 d . . . . .
H9 H -0.011596 0.133761 0.334594 0.064 Uiso 1 1 calc R U . . .
C44 C 0.2056(4) -0.0734(4) 0.4153(4) 0.0521(11) Uani 1 1 d . . . . .
H44 H 0.148738 -0.101971 0.411880 0.063 Uiso 1 1 calc R U . . .
C6 C 0.2148(4) 0.2450(4) 0.3460(4) 0.0529(12) Uani 1 1 d . . . . .
H6 H 0.271678 0.273099 0.350283 0.064 Uiso 1 1 calc R U . . .
C51 C 0.1492(4) 0.6199(4) -0.2100(4) 0.0419(11) Uani 0.9 1 d D U P A 1
H51 H 0.204674 0.650656 -0.207048 0.050 Uiso 0.9 1 calc R U P A 1
F74 F 0.0175(6) 0.0824(7) -0.3410(4) 0.202(4) Uani 1 1 d . . . . .
C53 C 0.1671(6) 0.6624(7) -0.3878(5) 0.0481(14) Uani 0.9 1 d D U P A 1
H53 H 0.222990 0.693397 -0.386886 0.058 Uiso 0.9 1 calc R U P A 1
F64 F 0.3809(6) 0.7190(6) -0.3427(4) 0.176(3) Uani 1 1 d . . . . .
C33 C 0.5701(4) 0.2463(3) -0.3431(4) 0.0487(11) Uani 1 1 d . . . . .
H33 H 0.627041 0.274154 -0.338464 0.058 Uiso 1 1 calc R U . . .
C76 C -0.1473(5) 0.2123(5) -0.0964(4) 0.0647(14) Uani 1 1 d . . . . .
H76 H -0.095041 0.184112 -0.131110 0.078 Uiso 1 1 calc R U . . .
C7 C 0.1637(5) 0.2024(4) 0.4267(4) 0.0603(14) Uani 1 1 d . . . . .
H7 H 0.185484 0.200475 0.487433 0.072 Uiso 1 1 calc R U . . .
C8 C 0.0789(5) 0.1612(4) 0.4220(4) 0.0584(14) Uani 1 1 d . . . . .
H8 H 0.043987 0.132300 0.479599 0.070 Uiso 1 1 calc R U . . .
C79 C -0.2990(5) 0.2923(5) 0.0044(5) 0.0700(17) Uani 1 1 d . . . . .
H79 H -0.350507 0.319971 0.040195 0.084 Uiso 1 1 calc R U . . .
F66 F 0.3919(5) 0.7953(4) -0.2277(4) 0.150(3) Uani 1 1 d . . . . .
C75 C -0.2155(4) 0.3001(4) -0.1452(4) 0.0600(13) Uani 1 1 d . . . . .
C80 C -0.2905(4) 0.3378(5) -0.0928(6) 0.0712(17) Uani 1 1 d . . . . .
F71 F 0.1345(6) -0.0324(5) -0.2562(6) 0.176(3) Uani 1 1 d . . . . .
C78 C -0.2320(5) 0.2060(5) 0.0499(5) 0.0744(17) Uani 1 1 d . . . . .
H78 H -0.239167 0.172688 0.116868 0.089 Uiso 1 1 calc R U . . .
F73 F 0.0354(5) 0.1840(4) -0.2548(6) 0.173(3) Uani 1 1 d . . . . .
C77 C -0.1565(5) 0.1682(4) 0.0003(5) 0.0664(15) Uani 1 1 d . . . . .
H77 H -0.109400 0.110434 0.033145 0.080 Uiso 1 1 calc R U . . .
S49A S 0.1101(9) 0.5518(11) 0.0566(14) 0.060(3) Uani 0.1 1 d D U P B 2
C60A C 0.037(3) 0.525(3) -0.021(2) 0.047(7) Uani 0.1 1 d D U P B 2
C59A C 0.049(3) 0.543(4) -0.123(2) 0.046(7) Uani 0.1 1 d D U P B 2
C50A C -0.029(3) 0.505(3) -0.154(2) 0.043(6) Uani 0.1 1 d D U P B 2
C58A C 0.113(3) 0.594(4) -0.189(3) 0.047(6) Uani 0.1 1 d D U P B 2
H58A H 0.165487 0.619102 -0.169837 0.056 Uiso 0.1 1 calc R U P B 2
C51A C -0.037(3) 0.506(3) -0.246(2) 0.048(7) Uani 0.1 1 d D U P B 2
H51A H -0.083281 0.471767 -0.262543 0.057 Uiso 0.1 1 calc R U P B 2
C57A C 0.099(6) 0.609(7) -0.289(3) 0.048(7) Uani 0.1 1 d D U P B 2
C52A C 0.027(6) 0.561(7) -0.317(3) 0.047(7) Uani 0.1 1 d D U P B 2
C56A C 0.165(5) 0.657(7) -0.360(3) 0.049(8) Uani 0.1 1 d D U P B 2
H56A H 0.214477 0.687128 -0.341771 0.058 Uiso 0.1 1 calc R U P B 2
C53A C 0.017(6) 0.577(8) -0.417(3) 0.051(8) Uani 0.1 1 d D U P B 2
H53A H -0.031684 0.548510 -0.437601 0.061 Uiso 0.1 1 calc R U P B 2
C55A C 0.158(5) 0.662(7) -0.454(3) 0.052(9) Uani 0.1 1 d D U P B 2
H55A H 0.208140 0.686391 -0.499326 0.063 Uiso 0.1 1 calc R U P B 2
C54A C 0.077(6) 0.631(7) -0.483(3) 0.053(9) Uani 0.1 1 d D U P B 2
H54A H 0.063865 0.648435 -0.549257 0.064 Uiso 0.1 1 calc R U P B 2

loop_
_atom_site_aniso_label
_atom_site_aniso_U_11
_atom_site_aniso_U_22
_atom_site_aniso_U_33
_atom_site_aniso_U_23
_atom_site_aniso_U_13
_atom_site_aniso_U_12
S13 0.0378(5) 0.0381(5) 0.0384(5) -0.0118(4) -0.0001(4) -0.0088(4)
S37 0.0383(5) 0.0378(5) 0.0370(5) -0.0123(4) -0.0001(4) -0.0119(4)
S48 0.0367(5) 0.0367(5) 0.0448(6) -0.0129(4) -0.0025(4) -0.0100(4)
S24 0.0406(5) 0.0386(5) 0.0405(6) -0.0133(4) -0.0016(4) -0.0095(4)
S49 0.0379(6) 0.0361(6) 0.0466(8) -0.0153(5) -0.0050(5) -0.0097(4)
P61 0.0602(7) 0.0629(7) 0.0419(7) -0.0184(6) 0.0048(5) -0.0294(6)
P68 0.0576(7) 0.0625(8) 0.0498(8) -0.0129(6) -0.0026(6) -0.0241(6)
Cl81 0.1240(15) 0.1119(13) 0.0455(8) -0.0028(8) -0.0155(8) -0.0564(11)
Cl82 0.1079(16) 0.0879(13) 0.199(3) -0.0407(16) -0.0691(18) 0.0081(12)
F65 0.134(3) 0.102(3) 0.053(2) -0.0202(19) 0.019(2) -0.076(3)
F72 0.083(2) 0.105(3) 0.078(3) -0.003(2) -0.0033(19) -0.055(2)
F63 0.168(4) 0.103(3) 0.061(2) -0.035(2) 0.040(2) -0.088(3)
F70 0.108(3) 0.175(5) 0.057(2) -0.028(3) 0.025(2) -0.075(3)
C27 0.040(2) 0.0311(18) 0.038(2) -0.0129(16) -0.0019(16) -0.0015(16)
C36 0.0370(19) 0.0320(18) 0.037(2) -0.0098(16) -0.0024(16) -0.0021(15)
C38 0.0368(19) 0.0274(18) 0.041(2) -0.0085(16) -0.0011(16) -0.0016(15)
C3 0.043(2) 0.0327(19) 0.038(2) -0.0117(17) -0.0005(17) -0.0030(16)
C2 0.038(2) 0.0321(19) 0.040(2) -0.0130(17) -0.0006(17) -0.0053(16)
C23 0.040(2) 0.0318(19) 0.038(2) -0.0108(16) -0.0013(17) -0.0035(16)
C16 0.045(2) 0.0289(18) 0.036(2) -0.0059(16) -0.0006(17) 0.0000(16)
C47 0.038(2) 0.0303(18) 0.047(2) -0.0121(17) -0.0004(18) -0.0026(16)
C14 0.0366(19) 0.0297(18) 0.038(2) -0.0083(16) 0.0007(16) -0.0001(15)
C1 0.0374(19) 0.0290(18) 0.037(2) -0.0094(16) 0.0000(16) -0.0042(15)
C26 0.0363(19) 0.0305(18) 0.047(2) -0.0149(17) -0.0017(17) -0.0049(15)
C12 0.041(2) 0.0317(19) 0.042(2) -0.0099(17) -0.0005(17) -0.0028(16)
C21 0.041(2) 0.0336(19) 0.036(2) -0.0069(16) -0.0005(17) -0.0003(16)
C25 0.038(2) 0.0292(18) 0.039(2) -0.0124(16) -0.0006(16) -0.0046(15)
C39 0.041(2) 0.0296(18) 0.042(2) -0.0097(17) -0.0011(17) -0.0064(16)
C35 0.044(2) 0.033(2) 0.042(2) -0.0108(18) 0.0034(18) -0.0063(17)
C40 0.045(2) 0.0300(19) 0.038(2) -0.0072(17) -0.0013(18) 0.0011(16)
C15 0.041(2) 0.0323(19) 0.041(2) -0.0135(17) -0.0030(17) -0.0043(16)
C18 0.055(3) 0.050(2) 0.036(2) -0.010(2) -0.002(2) 0.002(2)
C34 0.045(2) 0.0330(19) 0.041(2) -0.0119(17) 0.0004(18) 0.0029(17)
C4 0.040(2) 0.039(2) 0.044(2) -0.0168(18) -0.0058(18) 0.0008(17)
C10 0.052(2) 0.032(2) 0.039(2) -0.0089(18) 0.0038(19) 0.0053(18)
C11 0.042(2) 0.037(2) 0.043(2) -0.0110(18) 0.0023(18) -0.0020(17)
C17 0.046(2) 0.044(2) 0.042(2) -0.0143(19) -0.0033(19) -0.0039(18)
C28 0.038(2) 0.037(2) 0.043(2) -0.0143(18) -0.0050(17) -0.0003(16)
C42 0.070(3) 0.045(2) 0.040(3) -0.008(2) 0.001(2) -0.002(2)
C22 0.041(2) 0.0336(19) 0.043(2) -0.0111(17) 0.0001(18) -0.0059(16)
C46 0.038(2) 0.036(2) 0.048(3) -0.0087(18) 0.0010(18) -0.0068(16)
C29 0.047(2) 0.037(2) 0.036(2) -0.0134(18) -0.0015(18) 0.0028(17)
C5 0.053(2) 0.037(2) 0.040(2) -0.0141(19) -0.0024(19) 0.0082(18)
C45 0.044(2) 0.0317(19) 0.042(2) -0.0047(17) 0.0042(18) 0.0002(16)
F69 0.150(4) 0.271(7) 0.057(3) -0.033(3) 0.008(3) -0.150(5)
C59 0.034(3) 0.029(2) 0.049(3) -0.0122(19) -0.0070(19) -0.0001(19)
C60 0.035(2) 0.0254(19) 0.044(2) -0.0098(19) -0.0057(19) -0.0064(16)
C52 0.041(3) 0.033(3) 0.046(3) -0.012(2) -0.001(2) -0.001(2)
F62 0.126(4) 0.188(5) 0.080(3) -0.028(3) -0.021(3) -0.086(4)
C41 0.062(3) 0.040(2) 0.040(2) -0.0099(19) -0.002(2) -0.002(2)
C57 0.042(3) 0.032(3) 0.050(3) -0.018(2) -0.005(2) 0.000(2)
C19 0.050(2) 0.050(2) 0.038(2) -0.005(2) 0.0050(19) 0.000(2)
C50 0.035(2) 0.031(2) 0.044(3) -0.0128(19) -0.0053(19) -0.0027(17)
C43 0.068(3) 0.047(3) 0.043(3) 0.000(2) 0.014(2) -0.002(2)
C20 0.041(2) 0.043(2) 0.042(2) -0.0048(19) 0.0051(18) -0.0065(18)
C58 0.040(2) 0.035(2) 0.049(3) -0.018(2) -0.007(2) -0.0017(19)
C31 0.069(3) 0.054(3) 0.034(2) -0.014(2) -0.006(2) 0.011(2)
C30 0.054(3) 0.049(3) 0.044(3) -0.018(2) -0.008(2) 0.007(2)
C55 0.062(5) 0.045(4) 0.051(3) -0.019(3) -0.004(3) 0.001(3)
C56 0.050(3) 0.046(3) 0.052(3) -0.023(4) -0.004(3) 0.000(2)
C54 0.062(4) 0.046(3) 0.046(3) -0.015(3) 0.004(3) -0.001(3)
C32 0.068(3) 0.045(2) 0.039(3) -0.009(2) 0.007(2) 0.009(2)
F67 0.216(7) 0.097(3) 0.111(4) -0.035(3) 0.071(4) -0.003(4)
C9 0.063(3) 0.043(2) 0.044(3) -0.009(2) 0.009(2) 0.002(2)
C44 0.049(3) 0.045(2) 0.052(3) -0.003(2) 0.007(2) -0.007(2)
C6 0.065(3) 0.049(3) 0.041(3) -0.018(2) -0.006(2) 0.009(2)
C51 0.037(2) 0.037(3) 0.053(3) -0.016(2) -0.004(2) -0.0061(19)
F74 0.205(7) 0.321(10) 0.075(3) 0.036(4) -0.057(4) -0.188(7)
C53 0.050(3) 0.040(3) 0.053(4) -0.016(4) 0.004(3) -0.006(2)
F64 0.194(6) 0.260(8) 0.081(4) 0.013(4) -0.053(4) -0.152(6)
C33 0.054(3) 0.039(2) 0.046(3) -0.010(2) 0.006(2) 0.0010(19)
C76 0.069(3) 0.077(4) 0.061(3) -0.027(3) 0.000(3) -0.035(3)
C7 0.080(4) 0.054(3) 0.039(3) -0.017(2) -0.002(2) 0.014(3)
C8 0.079(4) 0.045(2) 0.037(3) -0.007(2) 0.012(2) 0.010(2)
C79 0.068(4) 0.088(4) 0.073(4) -0.040(4) 0.012(3) -0.038(3)
F66 0.196(6) 0.097(3) 0.118(4) -0.021(3) 0.068(4) 0.022(4)
C75 0.067(3) 0.070(3) 0.050(3) -0.018(3) -0.010(2) -0.028(3)
C80 0.061(3) 0.066(3) 0.098(5) -0.034(3) -0.016(3) -0.018(3)
F71 0.195(7) 0.128(5) 0.175(7) -0.050(5) 0.042(5) 0.041(5)
C78 0.085(4) 0.084(4) 0.068(4) -0.026(3) 0.007(3) -0.050(4)
F73 0.160(5) 0.090(3) 0.248(9) -0.041(4) 0.093(6) -0.024(3)
C77 0.078(4) 0.053(3) 0.068(4) -0.009(3) -0.013(3) -0.025(3)
S49A 0.039(6) 0.062(8) 0.094(11) -0.042(8) -0.004(7) -0.011(5)
C60A 0.051(15) 0.038(14) 0.052(10) -0.015(11) 0.002(11) -0.004(12)
C59A 0.043(13) 0.040(13) 0.048(9) -0.011(10) -0.001(9) 0.002(11)
C50A 0.041(13) 0.032(13) 0.048(10) -0.010(11) -0.007(10) 0.011(10)
C58A 0.041(12) 0.039(13) 0.051(9) -0.009(10) 0.000(9) 0.006(11)
C51A 0.047(14) 0.040(15) 0.047(11) -0.011(11) -0.003(10) 0.012(11)
C57A 0.049(13) 0.037(13) 0.048(9) -0.007(10) 0.001(9) 0.009(11)
C52A 0.047(12) 0.035(13) 0.050(9) -0.011(10) -0.001(9) 0.013(10)
C56A 0.050(14) 0.037(15) 0.048(11) -0.007(12) -0.001(11) 0.008(12)
C53A 0.054(15) 0.040(15) 0.049(10) -0.011(12) 0.000(11) 0.007(13)
C55A 0.053(15) 0.046(16) 0.047(11) -0.006(13) 0.001(11) 0.004(13)
C54A 0.055(15) 0.046(16) 0.048(12) -0.007(12) -0.002(11) 0.004(13)

loop_
_atom_type_symbol
_atom_type_description
_atom_type_scat_dispersion_real
_atom_type_scat_dispersion_imag
_atom_type_scat_source
C C 0.0181 0.0091 'International Tables Vol C Tables 4.2.6.8 and 6.1.1.4'
H H 0.0000 0.0000 'International Tables Vol C Tables 4.2.6.8 and 6.1.1.4'
Cl Cl 0.3639 0.7018 'International Tables Vol C Tables 4.2.6.8 and 6.1.1.4'
F F 0.0727 0.0534 'International Tables Vol C Tables 4.2.6.8 and 6.1.1.4'
P P 0.2955 0.4335 'International Tables Vol C Tables 4.2.6.8 and 6.1.1.4'
S S 0.3331 0.5567 'International Tables Vol C Tables 4.2.6.8 and 6.1.1.4'

loop_
_geom_angle_atom_site_label_1
_geom_angle_atom_site_label_2
_geom_angle_atom_site_label_3
_geom_angle
_geom_angle_site_symmetry_1
_geom_angle_site_symmetry_3
_geom_angle_publ_flag
C1 S13 C12 91.1(2) . . ?
C25 S37 C36 90.5(2) . . ?
C26 S48 C47 91.1(2) . . ?
C2 S24 C23 91.0(2) . . ?
C60 S49 C50 90.7(2) . 2_565 ?
F65 P61 F63 179.5(3) . . ?
F62 P61 F65 87.4(3) . . ?
F62 P61 F63 92.9(3) . . ?
F67 P61 F65 89.4(3) . . ?
F67 P61 F63 91.0(3) . . ?
F67 P61 F62 95.2(4) . . ?
F67 P61 F64 85.6(5) . . ?
F67 P61 F66 178.9(3) . . ?
F64 P61 F65 92.7(3) . . ?
F64 P61 F63 87.0(3) . . ?
F64 P61 F62 179.2(5) . . ?
F64 P61 F66 94.6(5) . . ?
F66 P61 F65 91.7(3) . . ?
F66 P61 F63 88.0(3) . . ?
F66 P61 F62 84.6(4) . . ?
F70 P68 F72 177.5(3) . . ?
F69 P68 F72 87.7(2) . . ?
F69 P68 F70 91.1(2) . . ?
F74 P68 F72 90.5(3) . . ?
F74 P68 F70 90.7(3) . . ?
F74 P68 F69 176.9(5) . . ?
F74 P68 F71 91.4(5) . . ?
F74 P68 F73 93.0(5) . . ?
F71 P68 F72 87.9(3) . . ?
F71 P68 F70 94.3(4) . . ?
F71 P68 F69 91.1(5) . . ?
F71 P68 F73 175.3(5) . . ?
F73 P68 F72 90.5(3) . . ?
F73 P68 F70 87.3(3) . . ?
F73 P68 F69 84.5(5) . . ?
C36 C27 C26 109.6(4) . . ?
C28 C27 C36 120.4(4) . . ?
C28 C27 C26 130.1(4) . . ?
C27 C36 S37 113.1(3) . . ?
C35 C36 S37 125.1(3) . . ?
C35 C36 C27 121.9(4) . . ?
C47 C38 C25 110.0(4) . . ?
C39 C38 C47 119.7(4) . . ?
C39 C38 C25 130.3(4) . . ?
C12 C3 C2 110.3(4) . . ?
C4 C3 C2 130.2(4) . . ?
C4 C3 C12 119.5(4) . . ?
C3 C2 S24 133.8(3) . . ?
C1 C2 S24 112.9(3) . . ?
C1 C2 C3 113.2(4) . . ?
C14 C23 S24 111.9(3) . . ?
C22 C23 S24 125.4(3) . . ?
C22 C23 C14 122.7(4) . . ?
C21 C16 C17 118.9(4) . . ?
C15 C16 C21 119.8(4) . . ?
C15 C16 C17 121.3(4) . . ?
C38 C47 S48 112.3(3) . . ?
C46 C47 S48 125.1(3) . . ?
C46 C47 C38 122.6(4) . . ?
C23 C14 C1 110.7(4) . . ?
C15 C14 C23 119.7(4) . . ?
C15 C14 C1 129.6(4) . . ?
C2 C1 S13 113.1(3) . . ?
C2 C1 C14 113.4(4) . . ?
C14 C1 S13 133.5(3) . . ?
C27 C26 S48 133.7(3) . . ?
C25 C26 S48 112.8(3) . . ?
C25 C26 C27 113.5(4) . . ?
C3 C12 S13 112.3(3) . . ?
C11 C12 S13 124.9(3) . . ?
C11 C12 C3 122.8(4) . . ?
C16 C21 C22 120.2(4) . . ?
C20 C21 C16 119.1(4) . . ?
C20 C21 C22 120.7(4) . . ?
C38 C25 S37 132.7(3) . . ?
C26 C25 S37 113.4(3) . . ?
C26 C25 C38 113.9(4) . . ?
C38 C39 C40 119.9(4) . . ?
C36 C35 C34 118.4(4) . . ?
C39 C40 C45 119.3(4) . . ?
C39 C40 C41 121.3(4) . . ?
C41 C40 C45 119.3(4) . . ?
C14 C15 C16 119.5(4) . . ?
C17 C18 C19 120.8(5) . . ?
C35 C34 C29 120.0(4) . . ?
C33 C34 C35 120.7(4) . . ?
C33 C34 C29 119.3(4) . . ?
C3 C4 C5 119.5(4) . . ?
C11 C10 C5 120.5(4) . . ?
C11 C10 C9 120.8(5) . . ?
C5 C10 C9 118.7(5) . . ?
C12 C11 C10 118.0(4) . . ?
C18 C17 C16 120.4(4) . . ?
C27 C28 C29 119.3(4) . . ?
C41 C42 C43 120.1(5) . . ?
C23 C22 C21 118.1(4) . . ?
C47 C46 C45 117.9(4) . . ?
C28 C29 C34 120.0(4) . . ?
C30 C29 C34 118.3(4) . . ?
C30 C29 C28 121.7(4) . . ?
C4 C5 C10 119.7(4) . . ?
C4 C5 C6 121.1(5) . . ?
C10 C5 C6 119.2(5) . . ?
C40 C45 C46 120.6(4) . . ?
C44 C45 C40 118.2(4) . . ?
C44 C45 C46 121.2(4) . . ?
C60 C59 C50 109.8(5) . . ?
C58 C59 C60 130.3(5) . . ?
C58 C59 C50 119.9(5) . . ?
C59 C60 S49 132.8(4) . . ?
C60 C60 S49 113.2(5) 2_565 . ?
C60 C60 C59 114.0(5) 2_565 . ?
C51 C52 C57 119.6(5) . . ?
C53 C52 C57 118.9(5) . . ?
C53 C52 C51 121.6(5) . . ?
C42 C41 C40 120.6(5) . . ?
C58 C57 C52 120.1(5) . . ?
C58 C57 C56 121.6(5) . . ?
C56 C57 C52 118.3(6) . . ?
C20 C19 C18 120.7(4) . . ?
C59 C50 S49 112.3(4) . 2_565 ?
C51 C50 S49 126.0(4) . 2_565 ?
C51 C50 C59 121.7(5) . . ?
C44 C43 C42 121.4(5) . . ?
C19 C20 C21 120.0(4) . . ?
C59 C58 C57 119.7(5) . . ?
C30 C31 C32 121.0(5) . . ?
C31 C30 C29 120.7(5) . . ?
C56 C55 C54 120.3(6) . . ?
C55 C56 C57 120.9(6) . . ?
C53 C54 C55 121.0(6) . . ?
C33 C32 C31 120.5(5) . . ?
C8 C9 C10 120.1(5) . . ?
C43 C44 C45 120.4(5) . . ?
C7 C6 C5 119.9(6) . . ?
C50 C51 C52 118.9(5) . . ?
C54 C53 C52 120.7(6) . . ?
C32 C33 C34 120.2(5) . . ?
C77 C76 C75 120.0(6) . . ?
C6 C7 C8 121.0(5) . . ?
C9 C8 C7 121.1(5) . . ?
C80 C79 C78 119.4(6) . . ?
C76 C75 Cl81 117.6(5) . . ?
C80 C75 Cl81 124.1(5) . . ?
C80 C75 C76 118.3(6) . . ?
C79 C80 Cl82 119.4(5) . . ?
C79 C80 C75 121.1(6) . . ?
C75 C80 Cl82 119.5(6) . . ?
C77 C78 C79 120.8(6) . . ?
C78 C77 C76 120.5(6) . . ?
C60A S49A C50A 87.8(16) . 2_565 ?
C60A C60A S49A 116(3) 2_565 . ?
C60A C60A C59A 116(2) 2_565 . ?
C59A C60A S49A 129(2) . . ?
C60A C59A C50A 107(2) . . ?
C58A C59A C60A 132(2) . . ?
C58A C59A C50A 120(2) . . ?
C51A C50A C59A 123(2) . . ?
C59A C58A C57A 118(2) . . ?
C50A C51A C52A 118(2) . . ?
C58A C57A C52A 120(2) . . ?
C56A C57A C58A 120(2) . . ?
C56A C57A C52A 118(2) . . ?
C51A C52A C57A 120(2) . . ?
C53A C52A C51A 122(2) . . ?
C53A C52A C57A 118(2) . . ?
C55A C56A C57A 121(2) . . ?
C54A C53A C52A 121(3) . . ?
C56A C55A C54A 119(3) . . ?
C53A C54A C55A 121(3) . . ?

loop_
_geom_bond_atom_site_label_1
_geom_bond_atom_site_label_2
_geom_bond_distance
_geom_bond_site_symmetry_2
_geom_bond_publ_flag
S13 C1 1.698(4) . ?
S13 C12 1.768(5) . ?
S37 C36 1.765(4) . ?
S37 C25 1.712(4) . ?
S48 C47 1.768(5) . ?
S48 C26 1.711(4) . ?
S24 C2 1.714(4) . ?
S24 C23 1.778(4) . ?
S49 C60 1.732(5) . ?
S49 C50 1.755(5) 2_565 ?
P61 F65 1.575(4) . ?
P61 F63 1.576(4) . ?
P61 F62 1.573(4) . ?
P61 F67 1.529(5) . ?
P61 F64 1.555(5) . ?
P61 F66 1.555(5) . ?
P68 F72 1.596(4) . ?
P68 F70 1.568(4) . ?
P68 F69 1.556(5) . ?
P68 F74 1.521(5) . ?
P68 F71 1.526(6) . ?
P68 F73 1.547(5) . ?
Cl81 C75 1.769(6) . ?
Cl82 C80 1.705(7) . ?
C27 C36 1.423(6) . ?
C27 C26 1.434(6) . ?
C27 C28 1.386(6) . ?
C36 C35 1.377(6) . ?
C38 C47 1.425(6) . ?
C38 C25 1.429(6) . ?
C38 C39 1.388(6) . ?
C3 C2 1.429(6) . ?
C3 C12 1.413(6) . ?
C3 C4 1.395(6) . ?
C2 C1 1.408(6) . ?
C23 C14 1.420(6) . ?
C23 C22 1.357(6) . ?
C16 C21 1.420(6) . ?
C16 C15 1.410(6) . ?
C16 C17 1.421(6) . ?
C47 C46 1.363(6) . ?
C14 C1 1.431(6) . ?
C14 C15 1.386(6) . ?
C26 C25 1.402(6) . ?
C12 C11 1.368(6) . ?
C21 C22 1.430(6) . ?
C21 C20 1.417(6) . ?
C39 C40 1.409(6) . ?
C35 C34 1.425(6) . ?
C40 C45 1.429(6) . ?
C40 C41 1.417(6) . ?
C18 C17 1.363(7) . ?
C18 C19 1.394(7) . ?
C34 C29 1.430(7) . ?
C34 C33 1.415(7) . ?
C4 C5 1.408(7) . ?
C10 C11 1.418(6) . ?
C10 C5 1.423(7) . ?
C10 C9 1.427(7) . ?
C28 C29 1.413(6) . ?
C42 C41 1.375(7) . ?
C42 C43 1.393(8) . ?
C46 C45 1.431(7) . ?
C29 C30 1.413(6) . ?
C5 C6 1.432(7) . ?
C45 C44 1.425(6) . ?
C59 C60 1.432(7) . ?
C59 C50 1.439(7) . ?
C59 C58 1.379(7) . ?
C60 C60 1.380(9) 2_565 ?
C52 C57 1.433(7) . ?
C52 C51 1.428(8) . ?
C52 C53 1.424(8) . ?
C57 C58 1.418(8) . ?
C57 C56 1.420(8) . ?
C19 C20 1.377(7) . ?
C50 C51 1.374(7) . ?
C43 C44 1.371(8) . ?
C31 C30 1.362(8) . ?
C31 C32 1.396(8) . ?
C55 C56 1.371(9) . ?
C55 C54 1.406(9) . ?
C54 C53 1.353(9) . ?
C32 C33 1.368(7) . ?
C9 C8 1.361(8) . ?
C6 C7 1.355(8) . ?
C76 C75 1.412(9) . ?
C76 C77 1.361(8) . ?
C7 C8 1.404(9) . ?
C79 C80 1.369(9) . ?
C79 C78 1.379(9) . ?
C75 C80 1.371(9) . ?
C78 C77 1.350(10) . ?
S49A C60A 1.733(19) . ?
S49A C50A 1.81(4) 2_565 ?
C60A C60A 1.34(7) 2_565 ?
C60A C59A 1.439(18) . ?
C59A C50A 1.441(19) . ?
C59A C58A 1.378(19) . ?
C50A C51A 1.36(2) . ?
C58A C57A 1.43(2) . ?
C51A C52A 1.43(2) . ?
C57A C52A 1.436(19) . ?
C57A C56A 1.42(2) . ?
C52A C53A 1.42(2) . ?
C56A C55A 1.37(2) . ?
C53A C54A 1.35(2) . ?
C55A C54A 1.40(2) . ?
